data_7158100
loop_
_publ_author_name
'Chen, Rongxiang'
'Jia, Ruo-Ling'
'Li, Wenbo'
'Zhao, Wei'
'Wang, Kai-Kai'
'Wang, Zhan-Yong'
'Ma, Xueji'
'Dai, Wei'
'Sun, Aili'

_publ_section_title
;
 A copper iodide-catalyzed coupling reaction of benzofuran-3(2H)-ones with
 amines: an approach to \a-ketoamides.
;
_journal_issue 24
_journal_name_full 'Organic &amp; biomolecular chemistry'
_journal_page_first 5294
_journal_page_last 5297
_journal_paper_doi 10.1039/d1ob00715g
_journal_volume 19
_journal_year 2021
_chemical_formula_sum 'C12 H12.5 N O4'
_chemical_formula_weight 234.73
_space_group_crystal_system monoclinic
_space_group_IT_number 14
_space_group_name_Hall '-P 2yn'
_space_group_name_H-M_alt 'P 1 21/n 1'
_atom_sites_solution_hydrogens geom
_audit_creation_method SHELXL-2014/7
_audit_update_record
;
2021-03-06 deposited with the CCDC.	2021-05-25 downloaded from the CCDC.
;
_cell_angle_alpha 90
_cell_angle_beta 92.174(2)
_cell_angle_gamma 90
_cell_formula_units_Z 4
_cell_length_a 12.5895(17)
_cell_length_b 5.0682(7)
_cell_length_c 18.033(2)
_cell_measurement_reflns_used 1776
_cell_measurement_temperature 296(2)
_cell_measurement_theta_max 26.87
_cell_measurement_theta_min 3.24
_cell_volume 1149.8(3)
_computing_cell_refinement 'Bruker SMART'
_computing_data_collection 'Bruker SMART'
_computing_data_reduction 'Bruker SAINT'
_computing_molecular_graphics 'Bruker SHELXTL'
_computing_publication_material 'Bruker SHELXTL'
_computing_structure_refinement 'SHELXL-2014/7 (Sheldrick, 2014)'
_computing_structure_solution 'Bruker SHELXTL'
_diffrn_ambient_temperature 296(2)
_diffrn_measured_fraction_theta_full 0.997
_diffrn_measured_fraction_theta_max 0.997
_diffrn_measurement_device_type 'CCD area detector'
_diffrn_measurement_method 'phi and omega scans'
_diffrn_radiation_type MoK\a
_diffrn_radiation_wavelength 0.71073
_diffrn_reflns_av_R_equivalents 0.0196
_diffrn_reflns_av_unetI/netI 0.0216
_diffrn_reflns_Laue_measured_fraction_full 0.997
_diffrn_reflns_Laue_measured_fraction_max 0.997
_diffrn_reflns_limit_h_max 14
_diffrn_reflns_limit_h_min -14
_diffrn_reflns_limit_k_max 6
_diffrn_reflns_limit_k_min -5
_diffrn_reflns_limit_l_max 15
_diffrn_reflns_limit_l_min -21
_diffrn_reflns_number 5511
_diffrn_reflns_point_group_measured_fraction_full 0.997
_diffrn_reflns_point_group_measured_fraction_max 0.997
_diffrn_reflns_theta_full 24.996
_diffrn_reflns_theta_max 24.996
_diffrn_reflns_theta_min 3.239
_exptl_absorpt_coefficient_mu 0.103
_exptl_absorpt_correction_type none
_exptl_crystal_colour COLORLESS
_exptl_crystal_density_diffrn 1.356
_exptl_crystal_description BLOCK
_exptl_crystal_F_000 494
_exptl_crystal_size_max 0.260
_exptl_crystal_size_mid 0.250
_exptl_crystal_size_min 0.230
_refine_diff_density_max 0.242
_refine_diff_density_min -0.229
_refine_diff_density_rms 0.028
_refine_ls_extinction_coef 0.031(4)
_refine_ls_extinction_expression Fc^*^=kFc[1+0.001xFc^2^\l^3^/sin(2\q)]^-1/4^
_refine_ls_extinction_method 'SHELXL-2014/7 (Sheldrick 2014'
_refine_ls_goodness_of_fit_ref 1.090
_refine_ls_hydrogen_treatment constr
_refine_ls_matrix_type full
_refine_ls_number_parameters 211
_refine_ls_number_reflns 2009
_refine_ls_number_restraints 15
_refine_ls_restrained_S_all 1.087
_refine_ls_R_factor_all 0.0603
_refine_ls_R_factor_gt 0.0410
_refine_ls_shift/su_max 0.000
_refine_ls_shift/su_mean 0.000
_refine_ls_structure_factor_coef Fsqd
_refine_ls_weighting_details 'w=1/[\s^2^(Fo^2^)+(0.0637P)^2^+0.1028P] where P=(Fo^2^+2Fc^2^)/3'
_refine_ls_weighting_scheme calc
_refine_ls_wR_factor_gt 0.1156
_refine_ls_wR_factor_ref 0.1240
_reflns_Friedel_coverage 0.000
_reflns_number_gt 1442
_reflns_number_total 2009
_reflns_threshold_expression 'I > 2\s(I)'
_cod_data_source_file d1ob00715g2.cif
_cod_data_source_block 1
_cod_depositor_comments 'Adding full bibliography for 7158100.cif.'
_cod_original_sg_symbol_H-M 'P 21/n'
_cod_original_formula_sum 'C12 H12.50 N O4'
_cod_database_code 7158100
_shelx_shelxl_version_number 2014/7
_shelx_space_group_comment
; 
The symmetry employed for this shelxl refinement is uniquely defined 
by the following loop, which should always be used as a source of 
symmetry information in preference to the above space-group names. 
They are only intended as comments. 
;
_shelx_estimated_absorpt_t_min 0.974
_shelx_estimated_absorpt_t_max 0.977

loop_
_space_group_symop_operation_xyz
'x, y, z'
'-x+1/2, y+1/2, -z+1/2'
'-x, -y, -z'
'x-1/2, -y-1/2, z-1/2'

loop_
_atom_site_label
_atom_site_type_symbol
_atom_site_fract_x
_atom_site_fract_y
_atom_site_fract_z
_atom_site_U_iso_or_equiv
_atom_site_adp_type
_atom_site_occupancy
_atom_site_site_symmetry_order
_atom_site_calc_flag
_atom_site_refinement_flags_posn
_atom_site_refinement_flags_adp
_atom_site_refinement_flags_occupancy
_atom_site_disorder_assembly
_atom_site_disorder_group
C1 C 0.24952(13) 0.3946(3) 0.38442(10) 0.0546(5) Uani 1 1 d . . . . .
H1A H 0.1838 0.3979 0.4063 0.066 Uiso 1 1 calc R U . . .
C2 C 0.26684(16) 0.2161(4) 0.32967(11) 0.0666(5) Uani 1 1 d . . . . .
H2 H 0.2137 0.0983 0.3144 0.080 Uiso 1 1 calc R U . . .
C3 C 0.36437(16) 0.2127(4) 0.29724(11) 0.0704(6) Uani 1 1 d . . . . .
H3 H 0.3764 0.0918 0.2597 0.084 Uiso 1 1 calc R U . . .
C4 C 0.44375(15) 0.3832(4) 0.31907(10) 0.0671(6) Uani 1 1 d . . . . .
H4 H 0.5088 0.3771 0.2964 0.081 Uiso 1 1 calc R U . . .
C5 C 0.42751(12) 0.5646(3) 0.37471(10) 0.0536(5) Uani 1 1 d . . . . .
C6 C 0.32829(12) 0.5729(3) 0.40842(9) 0.0449(4) Uani 1 1 d . . . . .
C7 C 0.30903(12) 0.7579(3) 0.46792(9) 0.0498(4) Uani 1 1 d . . . . .
C8 C 0.19650(12) 0.7746(3) 0.49734(9) 0.0526(5) Uani 1 1 d D . . . .
C9 C 0.0624(3) 0.6278(10) 0.5860(3) 0.0573(11) Uani 0.587(5) 1 d D . P A 1
H9A H 0.0236 0.4655 0.5758 0.069 Uiso 0.587(5) 1 calc R U P A 1
H9B H 0.0219 0.7731 0.5643 0.069 Uiso 0.587(5) 1 calc R U P A 1
C10 C 0.0772(3) 0.6673(11) 0.6688(2) 0.0758(13) Uani 0.587(5) 1 d D . P A 1
H10 H 0.0476 0.8054 0.6950 0.091 Uiso 0.587(5) 1 calc R U P A 1
C11 C 0.2441(5) 0.4670(14) 0.6709(3) 0.0715(16) Uani 0.587(5) 1 d D . P A 1
H11A H 0.2876 0.3301 0.6943 0.086 Uiso 0.587(5) 1 calc R U P A 1
H11B H 0.2780 0.6354 0.6815 0.086 Uiso 0.587(5) 1 calc R U P A 1
C12 C 0.2389(3) 0.4236(8) 0.58882(19) 0.0602(11) Uani 0.587(5) 1 d D . P A 1
H12A H 0.3094 0.4409 0.5695 0.072 Uiso 0.587(5) 1 calc R U P A 1
H12B H 0.2134 0.2466 0.5780 0.072 Uiso 0.587(5) 1 calc R U P A 1
C9A C 0.2758(3) 0.6015(11) 0.6176(3) 0.0605(16) Uani 0.413(5) 1 d D . P A 2
H9AA H 0.2951 0.7225 0.6575 0.073 Uiso 0.413(5) 1 calc R U P A 2
H9AB H 0.3383 0.5709 0.5888 0.073 Uiso 0.413(5) 1 calc R U P A 2
C10A C 0.2387(7) 0.3471(16) 0.6491(5) 0.078(2) Uani 0.413(5) 1 d D . P A 2
H10A H 0.2282 0.2196 0.6093 0.093 Uiso 0.413(5) 1 calc R U P A 2
H10B H 0.2930 0.2786 0.6835 0.093 Uiso 0.413(5) 1 calc R U P A 2
C11A C 0.0619(4) 0.4861(18) 0.6394(4) 0.092(2) Uani 0.413(5) 1 d D . P A 2
H11C H -0.0026 0.5083 0.6666 0.110 Uiso 0.413(5) 1 calc R U P A 2
H11D H 0.0466 0.3613 0.5997 0.110 Uiso 0.413(5) 1 calc R U P A 2
C12A C 0.0903(5) 0.7432(15) 0.6064(5) 0.0715(19) Uani 0.413(5) 1 d D . P A 2
H12C H 0.0352 0.7974 0.5705 0.086 Uiso 0.413(5) 1 calc R U P A 2
H12D H 0.0963 0.8768 0.6448 0.086 Uiso 0.413(5) 1 calc R U P A 2
N1 N 0.1681(3) 0.6147(8) 0.5533(2) 0.0498(9) Uani 0.587(5) 1 d D . P A 1
N1A N 0.1912(4) 0.7173(12) 0.5700(3) 0.0500(13) Uani 0.413(5) 1 d D . P A 2
O1 O 0.50838(9) 0.7271(3) 0.39490(8) 0.0778(5) Uani 1 1 d . . . . .
H1 H 0.4901 0.8236 0.4286 0.117 Uiso 1 1 calc R U . . .
O2 O 0.37641(9) 0.9120(3) 0.49358(7) 0.0713(4) Uani 1 1 d . . . . .
O3 O 0.13086(9) 0.9033(3) 0.46146(7) 0.0706(4) Uani 1 1 d . . . . .
O4 O 0.1428(10) 0.4649(18) 0.7018(4) 0.0787(19) Uani 0.587(5) 1 d D . P A 1
O4A O 0.1404(14) 0.380(2) 0.6871(6) 0.087(3) Uani 0.413(5) 1 d D . P A 2

loop_
_atom_site_aniso_label
_atom_site_aniso_U_11
_atom_site_aniso_U_22
_atom_site_aniso_U_33
_atom_site_aniso_U_23
_atom_site_aniso_U_13
_atom_site_aniso_U_12
C1 0.0458(9) 0.0537(10) 0.0643(11) 0.0049(9) 0.0020(8) -0.0008(8)
C2 0.0676(12) 0.0569(11) 0.0745(12) -0.0095(10) -0.0065(9) -0.0014(10)
C3 0.0801(13) 0.0687(13) 0.0621(11) -0.0145(10) 0.0000(10) 0.0111(11)
C4 0.0561(11) 0.0782(13) 0.0680(12) -0.0077(10) 0.0150(9) 0.0114(10)
C5 0.0415(9) 0.0567(10) 0.0628(11) -0.0021(8) 0.0049(8) 0.0071(8)
C6 0.0385(8) 0.0451(9) 0.0511(9) 0.0033(7) 0.0020(7) 0.0053(7)
C7 0.0365(8) 0.0549(10) 0.0579(10) -0.0001(8) 0.0006(7) 0.0052(7)
C8 0.0402(9) 0.0585(10) 0.0593(11) 0.0015(9) 0.0063(8) 0.0089(8)
C9 0.034(2) 0.068(3) 0.070(3) 0.002(2) 0.0119(17) 0.0007(17)
C10 0.072(2) 0.090(3) 0.068(3) -0.009(2) 0.030(2) 0.016(2)
C11 0.061(2) 0.099(4) 0.054(3) 0.004(3) -0.001(2) 0.004(3)
C12 0.0573(19) 0.071(2) 0.053(2) -0.0006(18) 0.0038(15) 0.0185(17)
C9A 0.045(2) 0.083(4) 0.053(3) 0.005(3) -0.001(2) 0.008(2)
C10A 0.068(4) 0.088(6) 0.076(6) 0.012(4) 0.004(4) 0.014(4)
C11A 0.049(3) 0.147(7) 0.082(5) 0.037(5) 0.020(3) 0.005(4)
C12A 0.043(3) 0.090(6) 0.082(5) 0.008(4) 0.013(3) 0.009(3)
N1 0.0398(19) 0.059(2) 0.051(2) -0.0024(16) 0.0075(14) 0.0097(16)
N1A 0.034(3) 0.061(4) 0.055(3) -0.003(2) 0.0061(19) 0.010(2)
O1 0.0396(7) 0.0869(10) 0.1079(11) -0.0285(8) 0.0159(6) -0.0060(7)
O2 0.0474(7) 0.0823(9) 0.0842(9) -0.0281(7) 0.0015(6) -0.0015(7)
O3 0.0440(7) 0.0852(10) 0.0831(9) 0.0234(7) 0.0076(6) 0.0136(6)
O4 0.068(2) 0.112(5) 0.058(2) 0.004(2) 0.013(2) -0.007(3)
O4A 0.073(4) 0.120(8) 0.067(5) 0.034(5) 0.004(4) -0.002(6)

loop_
_atom_type_symbol
_atom_type_description
_atom_type_scat_dispersion_real
_atom_type_scat_dispersion_imag
_atom_type_scat_source
C C 0.0033 0.0016 'International Tables Vol C Tables 4.2.6.8 and 6.1.1.4'
H H 0.0000 0.0000 'International Tables Vol C Tables 4.2.6.8 and 6.1.1.4'
N N 0.0061 0.0033 'International Tables Vol C Tables 4.2.6.8 and 6.1.1.4'
O O 0.0106 0.0060 'International Tables Vol C Tables 4.2.6.8 and 6.1.1.4'

loop_
_geom_angle_atom_site_label_1
_geom_angle_atom_site_label_2
_geom_angle_atom_site_label_3
_geom_angle
_geom_angle_site_symmetry_1
_geom_angle_site_symmetry_3
_geom_angle_publ_flag
C2 C1 C6 121.47(17) . . ?
C2 C1 H1A 119.3 . . ?
C6 C1 H1A 119.3 . . ?
C1 C2 C3 118.99(18) . . ?
C1 C2 H2 120.5 . . ?
C3 C2 H2 120.5 . . ?
C4 C3 C2 121.49(18) . . ?
C4 C3 H3 119.3 . . ?
C2 C3 H3 119.3 . . ?
C3 C4 C5 120.18(17) . . ?
C3 C4 H4 119.9 . . ?
C5 C4 H4 119.9 . . ?
O1 C5 C4 118.11(15) . . ?
O1 C5 C6 122.51(15) . . ?
C4 C5 C6 119.38(16) . . ?
C1 C6 C5 118.48(15) . . ?
C1 C6 C7 120.64(14) . . ?
C5 C6 C7 120.86(14) . . ?
O2 C7 C6 123.76(14) . . ?
O2 C7 C8 117.87(15) . . ?
C6 C7 C8 118.26(14) . . ?
O3 C8 N1A 125.1(3) . . ?
O3 C8 N1 121.6(2) . . ?
O3 C8 C7 117.53(15) . . ?
N1A C8 C7 113.9(3) . . ?
N1 C8 C7 119.9(2) . . ?
N1 C9 C10 108.7(3) . . ?
N1 C9 H9A 110.0 . . ?
C10 C9 H9A 110.0 . . ?
N1 C9 H9B 110.0 . . ?
C10 C9 H9B 110.0 . . ?
H9A C9 H9B 108.3 . . ?
O4 C10 C9 111.3(4) . . ?
O4 C10 H10 124.3 . . ?
C9 C10 H10 124.3 . . ?
O4 C11 C12 112.6(6) . . ?
O4 C11 H11A 109.1 . . ?
C12 C11 H11A 109.1 . . ?
O4 C11 H11B 109.1 . . ?
C12 C11 H11B 109.1 . . ?
H11A C11 H11B 107.8 . . ?
N1 C12 C11 110.0(3) . . ?
N1 C12 H12A 109.7 . . ?
C11 C12 H12A 109.7 . . ?
N1 C12 H12B 109.7 . . ?
C11 C12 H12B 109.7 . . ?
H12A C12 H12B 108.2 . . ?
N1A C9A C10A 109.8(5) . . ?
N1A C9A H9AA 109.7 . . ?
C10A C9A H9AA 109.7 . . ?
N1A C9A H9AB 109.7 . . ?
C10A C9A H9AB 109.7 . . ?
H9AA C9A H9AB 108.2 . . ?
O4A C10A C9A 111.5(7) . . ?
O4A C10A H10A 109.3 . . ?
C9A C10A H10A 109.3 . . ?
O4A C10A H10B 109.3 . . ?
C9A C10A H10B 109.3 . . ?
H10A C10A H10B 108.0 . . ?
O4A C11A C12A 114.3(8) . . ?
O4A C11A H11C 108.7 . . ?
C12A C11A H11C 108.7 . . ?
O4A C11A H11D 108.7 . . ?
C12A C11A H11D 108.7 . . ?
H11C C11A H11D 107.6 . . ?
N1A C12A C11A 109.2(6) . . ?
N1A C12A H12C 109.8 . . ?
C11A C12A H12C 109.8 . . ?
N1A C12A H12D 109.8 . . ?
C11A C12A H12D 109.8 . . ?
H12C C12A H12D 108.3 . . ?
C8 N1 C12 123.7(3) . . ?
C8 N1 C9 122.5(4) . . ?
C12 N1 C9 113.7(4) . . ?
C8 N1A C12A 119.6(5) . . ?
C8 N1A C9A 126.5(5) . . ?
C12A N1A C9A 113.5(5) . . ?
C5 O1 H1 109.5 . . ?
C11 O4 C10 110.2(6) . . ?
C11A O4A C10A 110.5(8) . . ?

loop_
_geom_bond_atom_site_label_1
_geom_bond_atom_site_label_2
_geom_bond_distance
_geom_bond_site_symmetry_2
_geom_bond_publ_flag
C1 C2 1.363(2) . ?
C1 C6 1.398(2) . ?
C1 H1A 0.9300 . ?
C2 C3 1.380(3) . ?
C2 H2 0.9300 . ?
C3 C4 1.368(3) . ?
C3 H3 0.9300 . ?
C4 C5 1.382(2) . ?
C4 H4 0.9300 . ?
C5 O1 1.349(2) . ?
C5 C6 1.410(2) . ?
C6 C7 1.452(2) . ?
C7 O2 1.2305(19) . ?
C7 C8 1.534(2) . ?
C8 O3 1.2193(19) . ?
C8 N1A 1.346(6) . ?
C8 N1 1.353(4) . ?
C9 N1 1.477(6) . ?
C9 C10 1.511(7) . ?
C9 H9A 0.9700 . ?
C9 H9B 0.9700 . ?
C10 O4 1.432(12) . ?
C10 H10 0.9300 . ?
C11 O4 1.411(13) . ?
C11 C12 1.496(6) . ?
C11 H11A 0.9700 . ?
C11 H11B 0.9700 . ?
C12 N1 1.448(5) . ?
C12 H12A 0.9700 . ?
C12 H12B 0.9700 . ?
C9A N1A 1.465(7) . ?
C9A C10A 1.491(10) . ?
C9A H9AA 0.9700 . ?
C9A H9AB 0.9700 . ?
C10A O4A 1.449(17) . ?
C10A H10A 0.9700 . ?
C10A H10B 0.9700 . ?
C11A O4A 1.394(17) . ?
C11A C12A 1.482(10) . ?
C11A H11C 0.9700 . ?
C11A H11D 0.9700 . ?
C12A N1A 1.458(8) . ?
C12A H12C 0.9700 . ?
C12A H12D 0.9700 . ?
O1 H1 0.8200 . ?

loop_
_geom_hbond_atom_site_label_D
_geom_hbond_atom_site_label_H
_geom_hbond_atom_site_label_A
_geom_hbond_distance_DH
_geom_hbond_distance_HA
_geom_hbond_distance_DA
_geom_hbond_angle_DHA
_geom_hbond_site_symmetry_A
C9A H9AB O1 0.97 2.46 3.202(4) 133.0 3_666
C9A H9AB O2 0.97 2.50 3.049(5) 116.0 .
C12A H12C O3 0.97 2.63 3.493(7) 148.5 3_576
C12 H12A O1 0.97 2.51 3.274(3) 135.9 3_666
C9 H9B O3 0.97 2.56 3.485(5) 160.2 3_576
O1 H1 O2 0.82 2.53 3.0450(19) 121.8 3_676
O1 H1 O2 0.82 1.94 2.6515(17) 145.3 .

loop_
_geom_torsion_atom_site_label_1
_geom_torsion_atom_site_label_2
_geom_torsion_atom_site_label_3
_geom_torsion_atom_site_label_4
_geom_torsion
_geom_torsion_site_symmetry_1
_geom_torsion_site_symmetry_2
_geom_torsion_site_symmetry_3
_geom_torsion_site_symmetry_4
_geom_torsion_publ_flag
C6 C1 C2 C3 -0.2(3) . . . . ?
C1 C2 C3 C4 0.3(3) . . . . ?
C2 C3 C4 C5 0.0(3) . . . . ?
C3 C4 C5 O1 179.38(17) . . . . ?
C3 C4 C5 C6 -0.3(3) . . . . ?
C2 C1 C6 C5 -0.1(2) . . . . ?
C2 C1 C6 C7 -178.70(16) . . . . ?
O1 C5 C6 C1 -179.27(15) . . . . ?
C4 C5 C6 C1 0.4(2) . . . . ?
O1 C5 C6 C7 -0.7(3) . . . . ?
C4 C5 C6 C7 178.95(16) . . . . ?
C1 C6 C7 O2 176.90(16) . . . . ?
C5 C6 C7 O2 -1.6(3) . . . . ?
C1 C6 C7 C8 -7.0(2) . . . . ?
C5 C6 C7 C8 174.48(15) . . . . ?
O2 C7 C8 O3 96.4(2) . . . . ?
C6 C7 C8 O3 -79.9(2) . . . . ?
O2 C7 C8 N1A -63.6(3) . . . . ?
C6 C7 C8 N1A 120.1(3) . . . . ?
O2 C7 C8 N1 -94.8(3) . . . . ?
C6 C7 C8 N1 88.9(3) . . . . ?
N1 C9 C10 O4 -55.8(7) . . . . ?
O4 C11 C12 N1 54.7(7) . . . . ?
N1A C9A C10A O4A -54.5(10) . . . . ?
O4A C11A C12A N1A 54.3(11) . . . . ?
O3 C8 N1 C12 168.6(3) . . . . ?
C7 C8 N1 C12 0.3(4) . . . . ?
O3 C8 N1 C9 -14.0(4) . . . . ?
C7 C8 N1 C9 177.7(3) . . . . ?
C11 C12 N1 C8 125.8(5) . . . . ?
C11 C12 N1 C9 -51.7(5) . . . . ?
C10 C9 N1 C8 -125.1(5) . . . . ?
C10 C9 N1 C12 52.5(5) . . . . ?
O3 C8 N1A C12A 17.6(6) . . . . ?
C7 C8 N1A C12A 175.8(4) . . . . ?
O3 C8 N1A C9A -169.4(4) . . . . ?
C7 C8 N1A C9A -11.1(6) . . . . ?
C11A C12A N1A C8 122.4(8) . . . . ?
C11A C12A N1A C9A -51.6(8) . . . . ?
C10A C9A N1A C8 -120.5(7) . . . . ?
C10A C9A N1A C12A 53.0(7) . . . . ?
C12 C11 O4 C10 -59.4(8) . . . . ?
C9 C10 O4 C11 60.1(7) . . . . ?
C12A C11A O4A C10A -57.6(12) . . . . ?
C9A C10A O4A C11A 57.1(12) . . . . ?
